data_7106341
loop_
_publ_author_name
'Wei Yang'
'Songlin Zhang'
'Yuqiang Ding'
'Li Shi'
'Qijun Song'

_publ_section_title
;
 A novel photoluminescent dinuclear phenylquinolyl Ir(II)-Ir(II) complex
 featuring a m: e1, e2 phenylquinolyl bridge and a head-on dinitrogen
 ligand
;
_journal_issue 18
_journal_name_full 'Chemical Communications'
_journal_page_first 5310
_journal_page_last 5311
_journal_paper_doi 10.1039/c1cc11254f
_journal_volume 47
_journal_year 2011
_chemical_formula_sum 'C45 H29 Ir2 N5'
_chemical_formula_weight 1024.13
_space_group_IT_number 14
_symmetry_cell_setting monoclinic
_symmetry_space_group_name_Hall '-P 2ybc'
_symmetry_space_group_name_H-M 'P 1 21/c 1'
_atom_sites_solution_hydrogens geom
_atom_sites_solution_primary direct
_atom_sites_solution_secondary difmap
_audit_creation_method SHELXL-97
_cell_angle_alpha 90.00
_cell_angle_beta 103.640(3)
_cell_angle_gamma 90.00
_cell_formula_units_Z 4
_cell_length_a 16.527(3)
_cell_length_b 19.835(4)
_cell_length_c 11.011(2)
_cell_measurement_reflns_used 6446
_cell_measurement_temperature 293(2)
_cell_measurement_theta_max 28.36
_cell_measurement_theta_min 2.26
_cell_volume 3507.7(11)
_computing_cell_refinement 'Bruker SMART'
_computing_data_collection 'Bruker SMART'
_computing_data_reduction 'Bruker SAINT'
_computing_molecular_graphics 'Bruker SHELXTL'
_computing_publication_material 'Bruker SHELXTL'
_computing_structure_refinement 'SHELXL-97 (Sheldrick, 1997)'
_computing_structure_solution 'SHELXS-97 (Sheldrick, 1990)'
_diffrn_ambient_temperature 293(2)
_diffrn_measured_fraction_theta_full 0.999
_diffrn_measured_fraction_theta_max 0.999
_diffrn_measurement_device_type 'CCD area detector'
_diffrn_measurement_method 'phi and omega scans'
_diffrn_radiation_monochromator graphite
_diffrn_radiation_source 'fine-focus sealed tube'
_diffrn_radiation_type MoK\a
_diffrn_radiation_wavelength 0.71073
_diffrn_reflns_av_R_equivalents 0.0454
_diffrn_reflns_av_sigmaI/netI 0.0519
_diffrn_reflns_limit_h_max 19
_diffrn_reflns_limit_h_min -19
_diffrn_reflns_limit_k_max 23
_diffrn_reflns_limit_k_min -13
_diffrn_reflns_limit_l_max 13
_diffrn_reflns_limit_l_min -13
_diffrn_reflns_number 18413
_diffrn_reflns_theta_full 25.10
_diffrn_reflns_theta_max 25.10
_diffrn_reflns_theta_min 1.27
_exptl_absorpt_coefficient_mu 7.621
_exptl_absorpt_correction_T_max 0.5807
_exptl_absorpt_correction_T_min 0.4151
_exptl_absorpt_correction_type multi-scan
_exptl_absorpt_process_details sadabs
_exptl_crystal_colour red
_exptl_crystal_density_diffrn 1.939
_exptl_crystal_density_method 'not measured'
_exptl_crystal_description prism
_exptl_crystal_F_000 1952
_exptl_crystal_size_max 0.14
_exptl_crystal_size_mid 0.10
_exptl_crystal_size_min 0.08
_refine_diff_density_max 1.599
_refine_diff_density_min -1.146
_refine_diff_density_rms 0.153
_refine_ls_extinction_method none
_refine_ls_goodness_of_fit_ref 1.026
_refine_ls_hydrogen_treatment conf
_refine_ls_matrix_type full
_refine_ls_number_parameters 469
_refine_ls_number_reflns 6243
_refine_ls_number_restraints 1
_refine_ls_restrained_S_all 1.030
_refine_ls_R_factor_all 0.0389
_refine_ls_R_factor_gt 0.0299
_refine_ls_shift/su_max 0.001
_refine_ls_shift/su_mean 0.000
_refine_ls_structure_factor_coef Fsqd
_refine_ls_weighting_details 'calc w=1/[\s^2^(Fo^2^)+(0.0276P)^2^+2.6876P] where P=(Fo^2^+2Fc^2^)/3'
_refine_ls_weighting_scheme calc
_refine_ls_wR_factor_gt 0.0708
_refine_ls_wR_factor_ref 0.0761
_reflns_number_gt 5234
_reflns_number_total 6243
_reflns_threshold_expression >2sigma(I)
_cod_data_source_file c1cc11254f.txt
_cod_data_source_block 081120d1
_cod_original_cell_volume 3507.7(12)
_cod_original_sg_symbol_H-M P2(1)/c
_cod_database_code 7106341

loop_
_symmetry_equiv_pos_as_xyz
'x, y, z'
'-x, y+1/2, -z+1/2'
'-x, -y, -z'
'x, -y-1/2, z-1/2'

loop_
_atom_site_label
_atom_site_type_symbol
_atom_site_fract_x
_atom_site_fract_y
_atom_site_fract_z
_atom_site_U_iso_or_equiv
_atom_site_adp_type
_atom_site_occupancy
_atom_site_symmetry_multiplicity
_atom_site_calc_flag
_atom_site_refinement_flags
_atom_site_disorder_assembly
_atom_site_disorder_group
Ir1 Ir 0.266001(13) -0.061776(10) 0.371732(17) 0.02327(8) Uani 1 1 d . . .
Ir2 Ir 0.218943(14) 0.054414(10) 0.244137(19) 0.02817(8) Uani 1 1 d . . .
N1 N 0.3241(3) -0.1095(2) 0.2494(4) 0.0273(10) Uani 1 1 d . . .
N2 N 0.2366(3) 0.1606(2) 0.2712(5) 0.0410(12) Uani 1 1 d . . .
N3 N 0.2128(3) -0.0244(2) 0.5054(4) 0.0260(10) Uani 1 1 d . . .
N4 N 0.2848(4) 0.0432(3) 0.1225(6) 0.0620(17) Uani 1 1 d U . .
N5 N 0.3146(4) 0.0346(3) 0.0438(5) 0.0529(16) Uani 1 1 d U . .
C1 C 0.2071(3) -0.1506(2) 0.3542(4) 0.0244(11) Uani 1 1 d . . .
C2 C 0.1493(3) -0.1736(3) 0.4177(5) 0.0310(12) Uani 1 1 d . . .
H2 H 0.1348 -0.1459 0.4773 0.037 Uiso 1 1 calc R . .
C3 C 0.1128(4) -0.2360(3) 0.3952(5) 0.0375(14) Uani 1 1 d . . .
H3 H 0.0747 -0.2501 0.4399 0.045 Uiso 1 1 calc R . .
C4 C 0.1326(4) -0.2779(3) 0.3064(6) 0.0443(16) Uani 1 1 d . . .
H4 H 0.1089 -0.3205 0.2931 0.053 Uiso 1 1 calc R . .
C5 C 0.1874(4) -0.2567(3) 0.2374(5) 0.0415(15) Uani 1 1 d . . .
H5 H 0.1996 -0.2842 0.1757 0.050 Uiso 1 1 calc R . .
C6 C 0.2244(3) -0.1929(3) 0.2617(5) 0.0298(13) Uani 1 1 d . . .
C7 C 0.2892(4) -0.1681(3) 0.2032(5) 0.0308(13) Uani 1 1 d . . .
C8 C 0.3153(4) -0.2018(3) 0.1069(5) 0.0416(15) Uani 1 1 d . . .
H8 H 0.2873 -0.2401 0.0703 0.050 Uiso 1 1 calc R . .
C9 C 0.3812(4) -0.1780(3) 0.0680(5) 0.0449(16) Uani 1 1 d . . .
H9 H 0.3976 -0.1993 0.0024 0.054 Uiso 1 1 calc R . .
C10 C 0.4987(4) -0.0982(4) 0.0948(6) 0.0512(17) Uani 1 1 d . . .
H10 H 0.5176 -0.1189 0.0309 0.061 Uiso 1 1 calc R . .
C11 C 0.5419(5) -0.0463(4) 0.1573(7) 0.065(2) Uani 1 1 d . . .
H11 H 0.5898 -0.0309 0.1358 0.078 Uiso 1 1 calc R . .
C12 C 0.5145(4) -0.0159(4) 0.2544(6) 0.0537(18) Uani 1 1 d . . .
H12 H 0.5460 0.0186 0.2997 0.064 Uiso 1 1 calc R . .
C13 C 0.4429(4) -0.0353(3) 0.2846(5) 0.0408(15) Uani 1 1 d . . .
H13 H 0.4250 -0.0134 0.3483 0.049 Uiso 1 1 calc R . .
C14 C 0.3958(4) -0.0892(3) 0.2181(5) 0.0328(13) Uani 1 1 d . . .
C15 C 0.4253(4) -0.1218(3) 0.1247(5) 0.0371(14) Uani 1 1 d . . .
C16 C 0.1312(4) 0.0923(3) 0.0972(5) 0.0428(16) Uani 1 1 d . . .
C17 C 0.0771(4) 0.0566(4) 0.0062(6) 0.057(2) Uani 1 1 d . . .
H17 H 0.0762 0.0098 0.0113 0.069 Uiso 1 1 calc R . .
C18 C 0.0232(5) 0.0888(6) -0.0939(7) 0.080(3) Uani 1 1 d . . .
H18 H -0.0138 0.0634 -0.1532 0.096 Uiso 1 1 calc R . .
C19 C 0.0244(6) 0.1569(6) -0.1053(8) 0.089(3) Uani 1 1 d . . .
H19 H -0.0117 0.1782 -0.1718 0.107 Uiso 1 1 calc R . .
C20 C 0.0791(6) 0.1940(5) -0.0184(8) 0.079(3) Uani 1 1 d . . .
H20 H 0.0812 0.2406 -0.0273 0.095 Uiso 1 1 calc R . .
C21 C 0.1318(4) 0.1625(3) 0.0839(6) 0.0513(18) Uani 1 1 d . . .
C22 C 0.1884(5) 0.1992(3) 0.1825(7) 0.0538(19) Uani 1 1 d . . .
C23 C 0.1915(6) 0.2701(4) 0.1916(10) 0.082(3) Uani 1 1 d . . .
H23 H 0.1601 0.2962 0.1273 0.098 Uiso 1 1 calc R . .
C24 C 0.2391(6) 0.3000(4) 0.2917(12) 0.095(3) Uani 1 1 d . . .
H24 H 0.2393 0.3468 0.2975 0.114 Uiso 1 1 calc R . .
C25 C 0.3386(7) 0.2898(5) 0.4985(13) 0.103(4) Uani 1 1 d . . .
H25 H 0.3403 0.3364 0.5079 0.124 Uiso 1 1 calc R . .
C26 C 0.3824(6) 0.2527(6) 0.5877(11) 0.097(4) Uani 1 1 d . . .
H26 H 0.4133 0.2729 0.6601 0.116 Uiso 1 1 calc R . .
C27 C 0.3832(5) 0.1843(5) 0.5756(8) 0.083(3) Uani 1 1 d . . .
H27 H 0.4163 0.1585 0.6388 0.100 Uiso 1 1 calc R . .
C28 C 0.3360(5) 0.1527(4) 0.4719(7) 0.062(2) Uani 1 1 d . . .
H28 H 0.3359 0.1059 0.4661 0.074 Uiso 1 1 calc R . .
C29 C 0.2883(4) 0.1912(3) 0.3757(7) 0.0523(19) Uani 1 1 d . . .
C30 C 0.2888(5) 0.2619(4) 0.3884(10) 0.071(3) Uani 1 1 d . . .
C31 C 0.1398(3) 0.0619(2) 0.3668(5) 0.0257(12) Uani 1 1 d . . .
C32 C 0.0748(4) 0.1074(3) 0.3489(5) 0.0356(13) Uani 1 1 d . . .
H32 H 0.0623 0.1318 0.2746 0.043 Uiso 1 1 calc R . .
C33 C 0.0266(4) 0.1190(3) 0.4354(6) 0.0401(14) Uani 1 1 d . . .
H33 H -0.0181 0.1487 0.4155 0.048 Uiso 1 1 calc R . .
C34 C 0.0440(4) 0.0877(3) 0.5475(6) 0.0433(15) Uani 1 1 d . . .
H34 H 0.0132 0.0973 0.6060 0.052 Uiso 1 1 calc R . .
C35 C 0.1341(4) 0.0083(3) 0.6911(5) 0.0439(16) Uani 1 1 d . . .
H35 H 0.1056 0.0172 0.7528 0.053 Uiso 1 1 calc R . .
C36 C 0.1988(4) -0.0355(3) 0.7147(5) 0.0425(15) Uani 1 1 d . . .
H36 H 0.2165 -0.0551 0.7933 0.051 Uiso 1 1 calc R . .
C37 C 0.2392(4) -0.0512(3) 0.6183(5) 0.0313(13) Uani 1 1 d . . .
C38 C 0.1536(3) 0.0258(3) 0.4811(5) 0.0304(13) Uani 1 1 d . . .
C39 C 0.1094(4) 0.0406(3) 0.5745(5) 0.0343(13) Uani 1 1 d . . .
C40 C 0.3102(3) -0.0960(3) 0.6313(5) 0.0299(12) Uani 1 1 d . . .
C41 C 0.3526(4) -0.1241(3) 0.7443(5) 0.0405(15) Uani 1 1 d . . .
H41 H 0.3324 -0.1188 0.8157 0.049 Uiso 1 1 calc R . .
C42 C 0.4245(4) -0.1598(3) 0.7489(6) 0.0488(17) Uani 1 1 d . . .
H42 H 0.4532 -0.1794 0.8234 0.059 Uiso 1 1 calc R . .
C43 C 0.4537(4) -0.1663(3) 0.6426(6) 0.0461(16) Uani 1 1 d . . .
H43 H 0.5033 -0.1895 0.6471 0.055 Uiso 1 1 calc R . .
C44 C 0.4126(4) -0.1401(3) 0.5310(5) 0.0368(14) Uani 1 1 d . . .
H44 H 0.4337 -0.1461 0.4606 0.044 Uiso 1 1 calc R . .
C45 C 0.3387(3) -0.1041(3) 0.5217(5) 0.0280(12) Uani 1 1 d . . .

loop_
_atom_site_aniso_label
_atom_site_aniso_U_11
_atom_site_aniso_U_22
_atom_site_aniso_U_33
_atom_site_aniso_U_23
_atom_site_aniso_U_13
_atom_site_aniso_U_12
Ir1 0.02535(13) 0.02094(12) 0.02384(12) -0.00061(7) 0.00644(9) 0.00137(8)
Ir2 0.03181(15) 0.02375(13) 0.03020(13) 0.00259(8) 0.00983(10) 0.00397(9)
N1 0.026(3) 0.031(3) 0.024(2) -0.0001(18) 0.0046(19) 0.005(2)
N2 0.048(3) 0.023(3) 0.058(3) 0.000(2) 0.025(3) -0.001(2)
N3 0.028(3) 0.030(2) 0.022(2) 0.0003(18) 0.0086(19) 0.003(2)
N4 0.071(5) 0.039(3) 0.074(4) 0.020(3) 0.013(3) 0.016(3)
N5 0.073(4) 0.060(4) 0.044(3) 0.022(3) 0.050(3) 0.027(3)
C1 0.020(3) 0.023(3) 0.028(3) 0.002(2) 0.001(2) 0.002(2)
C2 0.034(3) 0.030(3) 0.028(3) 0.005(2) 0.005(2) 0.004(3)
C3 0.032(3) 0.040(4) 0.040(3) 0.008(3) 0.008(3) -0.005(3)
C4 0.044(4) 0.032(3) 0.051(4) -0.002(3) 0.001(3) -0.015(3)
C5 0.048(4) 0.031(3) 0.043(3) -0.012(3) 0.007(3) -0.008(3)
C6 0.030(3) 0.030(3) 0.026(3) -0.006(2) 0.000(2) 0.000(2)
C7 0.038(3) 0.027(3) 0.027(3) -0.003(2) 0.007(2) 0.001(3)
C8 0.053(4) 0.039(4) 0.036(3) -0.010(3) 0.017(3) -0.002(3)
C9 0.058(4) 0.047(4) 0.035(3) -0.008(3) 0.022(3) 0.004(3)
C10 0.049(4) 0.061(5) 0.049(4) -0.006(3) 0.022(3) -0.004(4)
C11 0.044(4) 0.083(6) 0.078(5) 0.000(4) 0.037(4) -0.011(4)
C12 0.039(4) 0.058(4) 0.070(5) -0.007(4) 0.025(4) -0.019(4)
C13 0.039(4) 0.039(4) 0.046(3) -0.004(3) 0.013(3) -0.005(3)
C14 0.039(4) 0.029(3) 0.032(3) 0.004(2) 0.013(3) 0.000(3)
C15 0.039(4) 0.041(4) 0.034(3) 0.005(3) 0.015(3) 0.004(3)
C16 0.039(4) 0.058(4) 0.036(3) 0.011(3) 0.016(3) 0.014(3)
C17 0.053(5) 0.073(5) 0.041(4) -0.002(3) 0.002(3) 0.018(4)
C18 0.064(6) 0.131(9) 0.042(4) 0.000(5) 0.003(4) 0.032(6)
C19 0.091(7) 0.129(9) 0.050(5) 0.028(5) 0.019(5) 0.070(7)
C20 0.091(7) 0.083(6) 0.076(6) 0.039(5) 0.045(5) 0.053(6)
C21 0.061(5) 0.047(4) 0.053(4) 0.022(3) 0.029(4) 0.021(4)
C22 0.068(5) 0.030(4) 0.074(5) 0.021(3) 0.038(4) 0.020(4)
C23 0.091(7) 0.039(5) 0.128(8) 0.025(5) 0.052(6) 0.017(5)
C24 0.096(8) 0.026(4) 0.183(11) -0.009(6) 0.073(8) -0.001(5)
C25 0.092(8) 0.056(6) 0.181(12) -0.059(7) 0.072(8) -0.033(6)
C26 0.072(7) 0.106(9) 0.122(9) -0.071(7) 0.044(6) -0.046(7)
C27 0.063(6) 0.099(7) 0.093(6) -0.048(6) 0.029(5) -0.020(5)
C28 0.057(5) 0.048(4) 0.080(5) -0.025(4) 0.016(4) -0.013(4)
C29 0.045(4) 0.037(4) 0.088(5) -0.026(4) 0.042(4) -0.013(3)
C30 0.064(5) 0.029(4) 0.137(8) -0.023(5) 0.055(5) -0.015(4)
C31 0.024(3) 0.023(3) 0.031(3) -0.002(2) 0.006(2) -0.001(2)
C32 0.033(3) 0.035(3) 0.039(3) 0.006(3) 0.009(3) 0.003(3)
C33 0.031(3) 0.039(4) 0.053(4) 0.001(3) 0.014(3) 0.006(3)
C34 0.034(4) 0.050(4) 0.052(4) -0.006(3) 0.021(3) 0.005(3)
C35 0.046(4) 0.056(4) 0.034(3) -0.003(3) 0.019(3) 0.013(3)
C36 0.047(4) 0.053(4) 0.030(3) 0.006(3) 0.013(3) 0.012(3)
C37 0.031(3) 0.033(3) 0.030(3) -0.003(2) 0.009(3) -0.001(3)
C38 0.033(3) 0.023(3) 0.034(3) -0.006(2) 0.005(2) 0.000(3)
C39 0.033(3) 0.037(3) 0.037(3) -0.007(3) 0.016(3) 0.003(3)
C40 0.031(3) 0.028(3) 0.030(3) 0.000(2) 0.004(2) -0.001(3)
C41 0.038(4) 0.053(4) 0.031(3) 0.009(3) 0.009(3) 0.004(3)
C42 0.042(4) 0.064(5) 0.037(3) 0.010(3) 0.002(3) 0.018(3)
C43 0.035(4) 0.056(4) 0.046(4) 0.009(3) 0.007(3) 0.018(3)
C44 0.033(3) 0.045(4) 0.032(3) 0.005(3) 0.007(3) 0.005(3)
C45 0.024(3) 0.029(3) 0.030(3) 0.001(2) 0.004(2) -0.007(2)

loop_
_atom_type_symbol
_atom_type_description
_atom_type_scat_dispersion_real
_atom_type_scat_dispersion_imag
_atom_type_scat_source
C C 0.0033 0.0016 'International Tables Vol C Tables 4.2.6.8 and 6.1.1.4'
H H 0.0000 0.0000 'International Tables Vol C Tables 4.2.6.8 and 6.1.1.4'
N N 0.0061 0.0033 'International Tables Vol C Tables 4.2.6.8 and 6.1.1.4'
Ir Ir -1.4442 7.9887 'International Tables Vol C Tables 4.2.6.8 and 6.1.1.4'

loop_
_geom_angle_atom_site_label_1
_geom_angle_atom_site_label_2
_geom_angle_atom_site_label_3
_geom_angle
_geom_angle_site_symmetry_1
_geom_angle_site_symmetry_3
_geom_angle_publ_flag
C45 Ir1 C1 83.9(2) . . ?
C45 Ir1 N3 80.31(19) . . ?
C1 Ir1 N3 96.18(19) . . ?
C45 Ir1 N1 93.75(19) . . ?
C1 Ir1 N1 79.81(19) . . ?
N3 Ir1 N1 173.21(16) . . ?
C45 Ir1 Ir2 146.37(15) . . ?
C1 Ir1 Ir2 128.63(14) . . ?
N3 Ir1 Ir2 86.84(12) . . ?
N1 Ir1 Ir2 99.95(12) . . ?
N4 Ir2 C16 84.5(2) . . ?
N4 Ir2 C31 175.3(2) . . ?
C16 Ir2 C31 92.9(2) . . ?
N4 Ir2 N2 97.4(2) . . ?
C16 Ir2 N2 78.2(2) . . ?
C31 Ir2 N2 85.76(18) . . ?
N4 Ir2 Ir1 96.99(16) . . ?
C16 Ir2 Ir1 141.7(2) . . ?
C31 Ir2 Ir1 82.67(14) . . ?
N2 Ir2 Ir1 138.69(14) . . ?
C7 N1 C14 118.6(5) . . ?
C7 N1 Ir1 114.9(4) . . ?
C14 N1 Ir1 126.4(4) . . ?
C22 N2 C29 119.6(6) . . ?
C22 N2 Ir2 114.9(4) . . ?
C29 N2 Ir2 125.3(4) . . ?
C37 N3 C38 122.1(4) . . ?
C37 N3 Ir1 115.6(4) . . ?
C38 N3 Ir1 122.3(3) . . ?
N5 N4 Ir2 172.1(7) . . ?
C2 C1 C6 116.9(5) . . ?
C2 C1 Ir1 128.2(4) . . ?
C6 C1 Ir1 114.8(4) . . ?
C3 C2 C1 122.1(5) . . ?
C3 C2 H2 119.0 . . ?
C1 C2 H2 119.0 . . ?
C2 C3 C4 120.1(5) . . ?
C2 C3 H3 119.9 . . ?
C4 C3 H3 119.9 . . ?
C5 C4 C3 120.3(6) . . ?
C5 C4 H4 119.9 . . ?
C3 C4 H4 119.9 . . ?
C4 C5 C6 118.9(5) . . ?
C4 C5 H5 120.5 . . ?
C6 C5 H5 120.5 . . ?
C1 C6 C5 121.6(5) . . ?
C1 C6 C7 114.6(5) . . ?
C5 C6 C7 123.5(5) . . ?
N1 C7 C8 121.1(5) . . ?
N1 C7 C6 114.7(5) . . ?
C8 C7 C6 124.1(5) . . ?
C9 C8 C7 119.2(6) . . ?
C9 C8 H8 120.4 . . ?
C7 C8 H8 120.4 . . ?
C8 C9 C15 121.0(5) . . ?
C8 C9 H9 119.5 . . ?
C15 C9 H9 119.5 . . ?
C11 C10 C15 121.1(6) . . ?
C11 C10 H10 119.4 . . ?
C15 C10 H10 119.4 . . ?
C10 C11 C12 119.6(6) . . ?
C10 C11 H11 120.2 . . ?
C12 C11 H11 120.2 . . ?
C13 C12 C11 121.7(7) . . ?
C13 C12 H12 119.2 . . ?
C11 C12 H12 119.2 . . ?
C12 C13 C14 119.4(6) . . ?
C12 C13 H13 120.3 . . ?
C14 C13 H13 120.3 . . ?
N1 C14 C15 121.5(5) . . ?
N1 C14 C13 119.6(5) . . ?
C15 C14 C13 118.9(5) . . ?
C9 C15 C14 117.5(5) . . ?
C9 C15 C10 123.2(6) . . ?
C14 C15 C10 119.2(6) . . ?
C17 C16 C21 117.2(6) . . ?
C17 C16 Ir2 127.3(5) . . ?
C21 C16 Ir2 115.3(5) . . ?
C16 C17 C18 121.6(7) . . ?
C16 C17 H17 119.2 . . ?
C18 C17 H17 119.2 . . ?
C19 C18 C17 120.5(9) . . ?
C19 C18 H18 119.8 . . ?
C17 C18 H18 119.8 . . ?
C18 C19 C20 119.6(8) . . ?
C18 C19 H19 120.2 . . ?
C20 C19 H19 120.2 . . ?
C19 C20 C21 120.4(8) . . ?
C19 C20 H20 119.8 . . ?
C21 C20 H20 119.8 . . ?
C20 C21 C16 120.7(8) . . ?
C20 C21 C22 123.2(7) . . ?
C16 C21 C22 116.1(6) . . ?
N2 C22 C23 120.7(8) . . ?
N2 C22 C21 115.1(5) . . ?
C23 C22 C21 124.1(7) . . ?
C24 C23 C22 120.5(9) . . ?
C24 C23 H23 119.7 . . ?
C22 C23 H23 119.7 . . ?
C23 C24 C30 120.9(8) . . ?
C23 C24 H24 119.5 . . ?
C30 C24 H24 119.5 . . ?
C26 C25 C30 122.4(9) . . ?
C26 C25 H25 118.8 . . ?
C30 C25 H25 118.8 . . ?
C25 C26 C27 120.3(10) . . ?
C25 C26 H26 119.8 . . ?
C27 C26 H26 119.8 . . ?
C26 C27 C28 121.3(10) . . ?
C26 C27 H27 119.4 . . ?
C28 C27 H27 119.4 . . ?
C27 C28 C29 119.5(8) . . ?
C27 C28 H28 120.3 . . ?
C29 C28 H28 120.3 . . ?
C28 C29 N2 121.0(6) . . ?
C28 C29 C30 118.8(7) . . ?
N2 C29 C30 120.1(8) . . ?
C24 C30 C25 124.2(8) . . ?
C24 C30 C29 118.1(8) . . ?
C25 C30 C29 117.7(9) . . ?
C32 C31 C38 114.4(5) . . ?
C32 C31 Ir2 122.5(4) . . ?
C38 C31 Ir2 122.9(4) . . ?
C31 C32 C33 124.0(5) . . ?
C31 C32 H32 118.0 . . ?
C33 C32 H32 118.0 . . ?
C34 C33 C32 121.0(6) . . ?
C34 C33 H33 119.5 . . ?
C32 C33 H33 119.5 . . ?
C33 C34 C39 119.0(6) . . ?
C33 C34 H34 120.5 . . ?
C39 C34 H34 120.5 . . ?
C36 C35 C39 120.9(5) . . ?
C36 C35 H35 119.6 . . ?
C39 C35 H35 119.6 . . ?
C35 C36 C37 119.2(5) . . ?
C35 C36 H36 120.4 . . ?
C37 C36 H36 120.4 . . ?
N3 C37 C36 120.4(5) . . ?
N3 C37 C40 114.6(5) . . ?
C36 C37 C40 125.0(5) . . ?
N3 C38 C31 119.6(5) . . ?
N3 C38 C39 118.1(5) . . ?
C31 C38 C39 122.3(5) . . ?
C35 C39 C34 122.6(5) . . ?
C35 C39 C38 118.5(5) . . ?
C34 C39 C38 118.9(5) . . ?
C41 C40 C45 121.5(5) . . ?
C41 C40 C37 123.9(5) . . ?
C45 C40 C37 114.3(5) . . ?
C42 C41 C40 119.2(5) . . ?
C42 C41 H41 120.4 . . ?
C40 C41 H41 120.4 . . ?
C43 C42 C41 119.5(5) . . ?
C43 C42 H42 120.2 . . ?
C41 C42 H42 120.2 . . ?
C44 C43 C42 122.2(6) . . ?
C44 C43 H43 118.9 . . ?
C42 C43 H43 118.9 . . ?
C43 C44 C45 120.3(5) . . ?
C43 C44 H44 119.9 . . ?
C45 C44 H44 119.9 . . ?
C44 C45 C40 117.4(5) . . ?
C44 C45 Ir1 128.6(4) . . ?
C40 C45 Ir1 114.0(4) . . ?

loop_
_geom_bond_atom_site_label_1
_geom_bond_atom_site_label_2
_geom_bond_distance
_geom_bond_site_symmetry_2
_geom_bond_publ_flag
Ir1 C45 1.985(5) . ?
Ir1 C1 2.000(5) . ?
Ir1 N3 2.024(4) . ?
Ir1 N1 2.060(4) . ?
Ir1 Ir2 2.7156(5) . ?
Ir2 N4 1.927(7) . ?
Ir2 C16 2.045(6) . ?
Ir2 C31 2.095(5) . ?
Ir2 N2 2.138(5) . ?
N1 C7 1.343(6) . ?
N1 C14 1.371(7) . ?
N2 C22 1.345(8) . ?
N2 C29 1.399(8) . ?
N3 C37 1.328(6) . ?
N3 C38 1.378(7) . ?
N4 N5 1.106(7) . ?
C1 C2 1.387(7) . ?
C1 C6 1.401(7) . ?
C2 C3 1.375(8) . ?
C2 H2 0.9300 . ?
C3 C4 1.379(8) . ?
C3 H3 0.9300 . ?
C4 C5 1.378(8) . ?
C4 H4 0.9300 . ?
C5 C6 1.403(8) . ?
C5 H5 0.9300 . ?
C6 C7 1.458(8) . ?
C7 C8 1.404(7) . ?
C8 C9 1.347(8) . ?
C8 H8 0.9300 . ?
C9 C15 1.396(8) . ?
C9 H9 0.9300 . ?
C10 C11 1.345(10) . ?
C10 C15 1.409(9) . ?
C10 H10 0.9300 . ?
C11 C12 1.394(9) . ?
C11 H11 0.9300 . ?
C12 C13 1.357(8) . ?
C12 H12 0.9300 . ?
C13 C14 1.421(8) . ?
C13 H13 0.9300 . ?
C14 C15 1.397(8) . ?
C16 C17 1.372(9) . ?
C16 C21 1.400(9) . ?
C17 C18 1.398(10) . ?
C17 H17 0.9300 . ?
C18 C19 1.357(13) . ?
C18 H18 0.9300 . ?
C19 C20 1.366(12) . ?
C19 H19 0.9300 . ?
C20 C21 1.399(10) . ?
C20 H20 0.9300 . ?
C21 C22 1.450(10) . ?
C22 C23 1.410(10) . ?
C23 C24 1.332(13) . ?
C23 H23 0.9300 . ?
C24 C30 1.403(13) . ?
C24 H24 0.9300 . ?
C25 C26 1.302(14) . ?
C25 C30 1.408(13) . ?
C25 H25 0.9300 . ?
C26 C27 1.364(13) . ?
C26 H26 0.9300 . ?
C27 C28 1.373(10) . ?
C27 H27 0.9300 . ?
C28 C29 1.390(10) . ?
C28 H28 0.9300 . ?
C29 C30 1.410(9) . ?
C31 C32 1.382(7) . ?
C31 C38 1.419(7) . ?
C32 C33 1.398(8) . ?
C32 H32 0.9300 . ?
C33 C34 1.349(8) . ?
C33 H33 0.9300 . ?
C34 C39 1.408(8) . ?
C34 H34 0.9300 . ?
C35 C36 1.356(8) . ?
C35 C39 1.405(8) . ?
C35 H35 0.9300 . ?
C36 C37 1.414(8) . ?
C36 H36 0.9300 . ?
C37 C40 1.453(7) . ?
C38 C39 1.424(7) . ?
C40 C41 1.392(7) . ?
C40 C45 1.404(7) . ?
C41 C42 1.374(8) . ?
C41 H41 0.9300 . ?
C42 C43 1.373(8) . ?
C42 H42 0.9300 . ?
C43 C44 1.360(8) . ?
C43 H43 0.9300 . ?
C44 C45 1.397(8) . ?
C44 H44 0.9300 . ?

loop_
_geom_torsion_atom_site_label_1
_geom_torsion_atom_site_label_2
_geom_torsion_atom_site_label_3
_geom_torsion_atom_site_label_4
_geom_torsion
_geom_torsion_site_symmetry_1
_geom_torsion_site_symmetry_2
_geom_torsion_site_symmetry_3
_geom_torsion_site_symmetry_4
_geom_torsion_publ_flag
C45 Ir1 Ir2 N4 100.2(3) . . . . ?
C1 Ir1 Ir2 N4 -97.2(3) . . . . ?
N3 Ir1 Ir2 N4 167.4(2) . . . . ?
N1 Ir1 Ir2 N4 -12.4(2) . . . . ?
C45 Ir1 Ir2 C16 -169.8(4) . . . . ?
C1 Ir1 Ir2 C16 -7.2(3) . . . . ?
N3 Ir1 Ir2 C16 -102.6(3) . . . . ?
N1 Ir1 Ir2 C16 77.6(3) . . . . ?
C45 Ir1 Ir2 C31 -84.5(3) . . . . ?
C1 Ir1 Ir2 C31 78.1(2) . . . . ?
N3 Ir1 Ir2 C31 -17.28(18) . . . . ?
N1 Ir1 Ir2 C31 162.96(19) . . . . ?
C45 Ir1 Ir2 N2 -9.5(3) . . . . ?
C1 Ir1 Ir2 N2 153.1(3) . . . . ?
N3 Ir1 Ir2 N2 57.7(2) . . . . ?
N1 Ir1 Ir2 N2 -122.1(2) . . . . ?
C45 Ir1 N1 C7 92.7(4) . . . . ?
C1 Ir1 N1 C7 9.6(4) . . . . ?
N3 Ir1 N1 C7 63.9(15) . . . . ?
Ir2 Ir1 N1 C7 -118.1(3) . . . . ?
C45 Ir1 N1 C14 -83.2(4) . . . . ?
C1 Ir1 N1 C14 -166.3(4) . . . . ?
N3 Ir1 N1 C14 -112.1(14) . . . . ?
Ir2 Ir1 N1 C14 65.9(4) . . . . ?
N4 Ir2 N2 C22 79.8(5) . . . . ?
C16 Ir2 N2 C22 -2.9(4) . . . . ?
C31 Ir2 N2 C22 -96.8(4) . . . . ?
Ir1 Ir2 N2 C22 -170.6(3) . . . . ?
N4 Ir2 N2 C29 -105.1(5) . . . . ?
C16 Ir2 N2 C29 172.2(5) . . . . ?
C31 Ir2 N2 C29 78.3(5) . . . . ?
Ir1 Ir2 N2 C29 4.5(6) . . . . ?
C45 Ir1 N3 C37 -9.7(4) . . . . ?
C1 Ir1 N3 C37 72.9(4) . . . . ?
N1 Ir1 N3 C37 19.5(16) . . . . ?
Ir2 Ir1 N3 C37 -158.5(4) . . . . ?
C45 Ir1 N3 C38 169.8(4) . . . . ?
C1 Ir1 N3 C38 -107.5(4) . . . . ?
N1 Ir1 N3 C38 -161.0(13) . . . . ?
Ir2 Ir1 N3 C38 21.0(4) . . . . ?
C16 Ir2 N4 N5 -39(4) . . . . ?
C31 Ir2 N4 N5 16(6) . . . . ?
N2 Ir2 N4 N5 -117(4) . . . . ?
Ir1 Ir2 N4 N5 102(4) . . . . ?
C45 Ir1 C1 C2 79.8(5) . . . . ?
N3 Ir1 C1 C2 0.3(5) . . . . ?
N1 Ir1 C1 C2 174.8(5) . . . . ?
Ir2 Ir1 C1 C2 -90.6(5) . . . . ?
C45 Ir1 C1 C6 -103.4(4) . . . . ?
N3 Ir1 C1 C6 177.1(4) . . . . ?
N1 Ir1 C1 C6 -8.5(4) . . . . ?
Ir2 Ir1 C1 C6 86.2(4) . . . . ?
C6 C1 C2 C3 2.6(8) . . . . ?
Ir1 C1 C2 C3 179.3(4) . . . . ?
C1 C2 C3 C4 -0.6(8) . . . . ?
C2 C3 C4 C5 -1.7(9) . . . . ?
C3 C4 C5 C6 2.0(9) . . . . ?
C2 C1 C6 C5 -2.3(8) . . . . ?
Ir1 C1 C6 C5 -179.5(4) . . . . ?
C2 C1 C6 C7 -176.5(5) . . . . ?
Ir1 C1 C6 C7 6.4(6) . . . . ?
C4 C5 C6 C1 0.1(9) . . . . ?
C4 C5 C6 C7 173.7(5) . . . . ?
C14 N1 C7 C8 -12.1(8) . . . . ?
Ir1 N1 C7 C8 171.6(4) . . . . ?
C14 N1 C7 C6 167.4(5) . . . . ?
Ir1 N1 C7 C6 -8.9(6) . . . . ?
C1 C6 C7 N1 1.8(7) . . . . ?
C5 C6 C7 N1 -172.2(5) . . . . ?
C1 C6 C7 C8 -178.7(5) . . . . ?
C5 C6 C7 C8 7.2(9) . . . . ?
N1 C7 C8 C9 6.0(9) . . . . ?
C6 C7 C8 C9 -173.5(6) . . . . ?
C7 C8 C9 C15 2.0(9) . . . . ?
C15 C10 C11 C12 1.0(12) . . . . ?
C10 C11 C12 C13 -2.9(12) . . . . ?
C11 C12 C13 C14 1.8(10) . . . . ?
C7 N1 C14 C15 10.6(8) . . . . ?
Ir1 N1 C14 C15 -173.6(4) . . . . ?
C7 N1 C14 C13 -167.2(5) . . . . ?
Ir1 N1 C14 C13 8.6(7) . . . . ?
C12 C13 C14 N1 179.1(6) . . . . ?
C12 C13 C14 C15 1.3(9) . . . . ?
C8 C9 C15 C14 -3.5(9) . . . . ?
C8 C9 C15 C10 174.5(6) . . . . ?
N1 C14 C15 C9 -2.8(8) . . . . ?
C13 C14 C15 C9 174.9(5) . . . . ?
N1 C14 C15 C10 179.1(5) . . . . ?
C13 C14 C15 C10 -3.1(8) . . . . ?
C11 C10 C15 C9 -175.9(7) . . . . ?
C11 C10 C15 C14 2.0(10) . . . . ?
N4 Ir2 C16 C17 80.5(6) . . . . ?
C31 Ir2 C16 C17 -95.6(6) . . . . ?
N2 Ir2 C16 C17 179.3(6) . . . . ?
Ir1 Ir2 C16 C17 -13.8(7) . . . . ?
N4 Ir2 C16 C21 -94.1(5) . . . . ?
C31 Ir2 C16 C21 89.8(5) . . . . ?
N2 Ir2 C16 C21 4.7(4) . . . . ?
Ir1 Ir2 C16 C21 171.6(3) . . . . ?
C21 C16 C17 C18 -1.6(10) . . . . ?
Ir2 C16 C17 C18 -176.1(5) . . . . ?
C16 C17 C18 C19 1.5(12) . . . . ?
C17 C18 C19 C20 0.3(13) . . . . ?
C18 C19 C20 C21 -1.9(13) . . . . ?
C19 C20 C21 C16 1.8(11) . . . . ?
C19 C20 C21 C22 -176.9(7) . . . . ?
C17 C16 C21 C20 0.0(10) . . . . ?
Ir2 C16 C21 C20 175.2(5) . . . . ?
C17 C16 C21 C22 178.8(6) . . . . ?
Ir2 C16 C21 C22 -6.0(7) . . . . ?
C29 N2 C22 C23 2.2(9) . . . . ?
Ir2 N2 C22 C23 177.5(5) . . . . ?
C29 N2 C22 C21 -174.8(5) . . . . ?
Ir2 N2 C22 C21 0.6(7) . . . . ?
C20 C21 C22 N2 -177.7(6) . . . . ?
C16 C21 C22 N2 3.5(9) . . . . ?
C20 C21 C22 C23 5.5(11) . . . . ?
C16 C21 C22 C23 -173.3(7) . . . . ?
N2 C22 C23 C24 -3.6(12) . . . . ?
C21 C22 C23 C24 173.1(8) . . . . ?
C22 C23 C24 C30 1.8(14) . . . . ?
C30 C25 C26 C27 1.8(17) . . . . ?
C25 C26 C27 C28 -2.3(15) . . . . ?
C26 C27 C28 C29 1.9(12) . . . . ?
C27 C28 C29 N2 -177.1(6) . . . . ?
C27 C28 C29 C30 -1.0(11) . . . . ?
C22 N2 C29 C28 176.9(6) . . . . ?
Ir2 N2 C29 C28 2.1(8) . . . . ?
C22 N2 C29 C30 0.9(9) . . . . ?
Ir2 N2 C29 C30 -173.9(5) . . . . ?
C23 C24 C30 C25 -178.0(9) . . . . ?
C23 C24 C30 C29 1.2(13) . . . . ?
C26 C25 C30 C24 178.2(10) . . . . ?
C26 C25 C30 C29 -1.0(15) . . . . ?
C28 C29 C30 C24 -178.7(7) . . . . ?
N2 C29 C30 C24 -2.6(11) . . . . ?
C28 C29 C30 C25 0.5(11) . . . . ?
N2 C29 C30 C25 176.6(7) . . . . ?
N4 Ir2 C31 C32 -81(3) . . . . ?
C16 Ir2 C31 C32 -25.1(5) . . . . ?
N2 Ir2 C31 C32 52.9(5) . . . . ?
Ir1 Ir2 C31 C32 -166.9(4) . . . . ?
N4 Ir2 C31 C38 106(3) . . . . ?
C16 Ir2 C31 C38 161.5(5) . . . . ?
N2 Ir2 C31 C38 -120.5(4) . . . . ?
Ir1 Ir2 C31 C38 19.7(4) . . . . ?
C38 C31 C32 C33 1.3(8) . . . . ?
Ir2 C31 C32 C33 -172.6(4) . . . . ?
C31 C32 C33 C34 3.3(9) . . . . ?
C32 C33 C34 C39 -2.9(9) . . . . ?
C39 C35 C36 C37 -3.0(9) . . . . ?
C38 N3 C37 C36 8.9(8) . . . . ?
Ir1 N3 C37 C36 -171.6(4) . . . . ?
C38 N3 C37 C40 -171.3(5) . . . . ?
Ir1 N3 C37 C40 8.3(6) . . . . ?
C35 C36 C37 N3 -1.5(9) . . . . ?
C35 C36 C37 C40 178.7(6) . . . . ?
C37 N3 C38 C31 167.3(5) . . . . ?
Ir1 N3 C38 C31 -12.2(7) . . . . ?
C37 N3 C38 C39 -11.2(8) . . . . ?
Ir1 N3 C38 C39 169.2(4) . . . . ?
C32 C31 C38 N3 175.3(5) . . . . ?
Ir2 C31 C38 N3 -10.8(7) . . . . ?
C32 C31 C38 C39 -6.2(8) . . . . ?
Ir2 C31 C38 C39 167.7(4) . . . . ?
C36 C35 C39 C34 -178.2(6) . . . . ?
C36 C35 C39 C38 0.4(9) . . . . ?
C33 C34 C39 C35 176.8(6) . . . . ?
C33 C34 C39 C38 -1.8(9) . . . . ?
N3 C38 C39 C35 6.4(8) . . . . ?
C31 C38 C39 C35 -172.1(5) . . . . ?
N3 C38 C39 C34 -174.8(5) . . . . ?
C31 C38 C39 C34 6.6(8) . . . . ?
N3 C37 C40 C41 173.6(5) . . . . ?
C36 C37 C40 C41 -6.6(9) . . . . ?
N3 C37 C40 C45 -0.5(7) . . . . ?
C36 C37 C40 C45 179.3(6) . . . . ?
C45 C40 C41 C42 0.9(9) . . . . ?
C37 C40 C41 C42 -172.8(6) . . . . ?
C40 C41 C42 C43 0.8(10) . . . . ?
C41 C42 C43 C44 -1.8(11) . . . . ?
C42 C43 C44 C45 1.1(10) . . . . ?
C43 C44 C45 C40 0.6(8) . . . . ?
C43 C44 C45 Ir1 -179.2(5) . . . . ?
C41 C40 C45 C44 -1.6(8) . . . . ?
C37 C40 C45 C44 172.6(5) . . . . ?
C41 C40 C45 Ir1 178.2(4) . . . . ?
C37 C40 C45 Ir1 -7.5(6) . . . . ?
C1 Ir1 C45 C44 91.5(5) . . . . ?
N3 Ir1 C45 C44 -171.1(5) . . . . ?
N1 Ir1 C45 C44 12.2(5) . . . . ?
Ir2 Ir1 C45 C44 -102.1(5) . . . . ?
C1 Ir1 C45 C40 -88.3(4) . . . . ?
N3 Ir1 C45 C40 9.1(4) . . . . ?
N1 Ir1 C45 C40 -167.6(4) . . . . ?
Ir2 Ir1 C45 C40 78.1(5) . . . . ?
